data_4347135
loop_
_publ_author_name
'Zhang, Xiaoying'
'Li, Bo'
'Zhang, Jingping'

_publ_section_title
;
 An Efficient Strategy for Self-Assembly of DNA-Mimic Homochiral 1D
 Helical Cu(II) Chain from Achiral Flexible Ligand by Spontaneous
 Resolution.
;
_journal_issue 7
_journal_name_full 'Inorganic chemistry'
_journal_page_first 3378
_journal_page_last 3383
_journal_paper_doi 10.1021/acs.inorgchem.5b02785
_journal_volume 55
_journal_year 2016
_chemical_formula_sum 'C34 H33 Cu4 N11 O8'
_chemical_formula_weight 977.87
_space_group_IT_number 4
_space_group_name_Hall 'P 2yb'
_space_group_name_H-M_alt 'P 1 21 1'
_symmetry_cell_setting monoclinic
_symmetry_space_group_name_H-M 'P 1 21 1'
_atom_sites_solution_hydrogens geom
_atom_sites_solution_primary direct
_atom_sites_solution_secondary difmap
_audit_creation_method SHELXL-97
_cell_angle_alpha 90.00
_cell_angle_beta 118.39
_cell_angle_gamma 90.00
_cell_formula_units_Z 2
_cell_length_a 10.2950(10)
_cell_length_b 19.769(2)
_cell_length_c 10.6590(10)
_cell_measurement_reflns_used 6905
_cell_measurement_temperature 293(2)
_cell_measurement_theta_max 25.25
_cell_measurement_theta_min 2.17
_cell_volume 1908.4(3)
_computing_cell_refinement CrysAlis
_computing_data_collection 'CrysAlis (Oxford Diffraction, 2006)'
_computing_data_reduction CrysAlis
_computing_molecular_graphics 'SHELXTL-PLUS (Sheldrick, 1990)'
_computing_publication_material SHELXL-97
_computing_structure_refinement 'SHELXL-97 (Sheldrick, 2008)'
_computing_structure_solution 'SHELXL-97 (Sheldrick, 2008)'
_diffrn_ambient_temperature 293(2)
_diffrn_detector_area_resol_mean 10.0
_diffrn_measured_fraction_theta_full 0.995
_diffrn_measured_fraction_theta_max 0.995
_diffrn_measurement_device_type 'Oxford Diffraction Gemini R Ultra'
_diffrn_measurement_method '\w scan'
_diffrn_radiation_monochromator graphite
_diffrn_radiation_source 'fine-focus sealed tube'
_diffrn_radiation_type MoK\a
_diffrn_radiation_wavelength 0.71073
_diffrn_reflns_av_R_equivalents 0.0396
_diffrn_reflns_av_sigmaI/netI 0.0809
_diffrn_reflns_limit_h_max 12
_diffrn_reflns_limit_h_min -12
_diffrn_reflns_limit_k_max 23
_diffrn_reflns_limit_k_min -23
_diffrn_reflns_limit_l_max 11
_diffrn_reflns_limit_l_min -12
_diffrn_reflns_number 10197
_diffrn_reflns_theta_full 25.25
_diffrn_reflns_theta_max 25.25
_diffrn_reflns_theta_min 2.17
_exptl_absorpt_coefficient_mu 2.264
_exptl_absorpt_correction_T_max 0.712
_exptl_absorpt_correction_T_min 0.587
_exptl_absorpt_correction_type multi-scan
_exptl_absorpt_process_details
;
CrysAlis (Oxford Diffraction, 2006)
;
_exptl_crystal_colour blue
_exptl_crystal_density_diffrn 1.702
_exptl_crystal_density_method 'not measured'
_exptl_crystal_description block
_exptl_crystal_F_000 988
_exptl_crystal_size_max 0.25
_exptl_crystal_size_mid 0.2
_exptl_crystal_size_min 0.15
_refine_diff_density_max 0.549
_refine_diff_density_min -0.385
_refine_diff_density_rms 0.083
_refine_ls_abs_structure_details 'Flack H D (1983), Acta Cryst. A39, 876-881'
_refine_ls_abs_structure_Flack 0.022(17)
_refine_ls_extinction_method none
_refine_ls_goodness_of_fit_ref 1.019
_refine_ls_hydrogen_treatment constr
_refine_ls_matrix_type full
_refine_ls_number_parameters 517
_refine_ls_number_reflns 6905
_refine_ls_number_restraints 49
_refine_ls_restrained_S_all 1.023
_refine_ls_R_factor_all 0.0635
_refine_ls_R_factor_gt 0.0491
_refine_ls_shift/su_max 0.000
_refine_ls_shift/su_mean 0.000
_refine_ls_structure_factor_coef Fsqd
_refine_ls_weighting_details 'calc w=1/[\s^2^(Fo^2^)+(0.0333P)^2^+0.0000P] where P=(Fo^2^+2Fc^2^)/3'
_refine_ls_weighting_scheme calc
_refine_ls_wR_factor_gt 0.0900
_refine_ls_wR_factor_ref 0.0973
_reflns_number_gt 5339
_reflns_number_total 6905
_reflns_threshold_expression >2sigma(I)
_cod_data_source_file ic5b02785_si_002.cif
_cod_data_source_block 3a
_cod_original_sg_symbol_H-M 'p 21'
_cod_database_code 4347135

loop_
_symmetry_equiv_pos_as_xyz
'x, y, z'
'-x, y+1/2, -z'

loop_
_atom_site_label
_atom_site_type_symbol
_atom_site_fract_x
_atom_site_fract_y
_atom_site_fract_z
_atom_site_U_iso_or_equiv
_atom_site_adp_type
_atom_site_occupancy
_atom_site_symmetry_multiplicity
_atom_site_calc_flag
_atom_site_refinement_flags
Cu1 Cu 0.03542(9) 0.68183(4) 0.71216(9) 0.0319(2) Uani 1 1 d .
Cu2 Cu 0.18573(8) 0.60113(4) 1.04345(9) 0.0314(2) Uani 1 1 d .
Cu3 Cu 0.34752(8) 0.62260(4) 0.84677(8) 0.0311(2) Uani 1 1 d .
Cu4 Cu 0.02828(9) 0.52121(4) 0.75958(9) 0.0357(2) Uani 1 1 d .
C1 C -0.0956(9) 0.8058(4) 0.7692(8) 0.047(2) Uani 1 1 d .
H1 H -0.0332 0.8309 0.7465 0.056 Uiso 1 1 calc R
C2 C -0.1884(9) 0.8401(5) 0.8067(10) 0.061(3) Uani 1 1 d .
H2 H -0.1899 0.8871 0.8079 0.073 Uiso 1 1 calc R
C3 C -0.2793(10) 0.8024(5) 0.8426(10) 0.061(3) Uani 1 1 d .
H3 H -0.3432 0.8241 0.8684 0.073 Uiso 1 1 calc R
C4 C -0.2750(8) 0.7336(4) 0.8401(8) 0.049(2) Uani 1 1 d .
H4 H -0.3358 0.7081 0.8643 0.058 Uiso 1 1 calc R
C5 C -0.1789(7) 0.7018(4) 0.8011(7) 0.0360(18) Uani 1 1 d .
C6 C -0.1660(7) 0.6266(4) 0.7900(8) 0.0440(19) Uani 1 1 d .
H6A H -0.1715 0.6045 0.8685 0.053 Uiso 1 1 calc R
H6B H -0.2475 0.6105 0.7017 0.053 Uiso 1 1 calc R
C7 C 0.0657(8) 0.6943(4) 1.1871(8) 0.0423(19) Uani 1 1 d .
H7 H 0.0185 0.6570 1.2005 0.051 Uiso 1 1 calc R
C8 C 0.0475(10) 0.7557(5) 1.2310(10) 0.066(3) Uani 1 1 d .
H8 H -0.0116 0.7598 1.2748 0.079 Uiso 1 1 calc R
C9 C 0.1117(11) 0.8108(5) 1.2137(10) 0.070(3) Uani 1 1 d .
H9 H 0.0979 0.8528 1.2448 0.084 Uiso 1 1 calc R
C10 C 0.2003(9) 0.8041(4) 1.1477(9) 0.052(2) Uani 1 1 d .
H10 H 0.2459 0.8415 1.1325 0.063 Uiso 1 1 calc R
C11 C 0.2179(8) 0.7397(4) 1.1054(7) 0.0379(18) Uani 1 1 d .
C12 C 0.3086(8) 0.7251(4) 1.0331(8) 0.0401(19) Uani 1 1 d .
H12A H 0.3009 0.7624 0.9710 0.048 Uiso 1 1 calc R
H12B H 0.4115 0.7202 1.1039 0.048 Uiso 1 1 calc R
C13 C 0.5224(8) 0.5261(4) 0.7661(8) 0.0434(19) Uani 1 1 d .
H13 H 0.5975 0.5286 0.8600 0.052 Uiso 1 1 calc R
C14 C 0.5389(10) 0.4853(4) 0.6715(10) 0.055(2) Uani 1 1 d .
H14 H 0.6248 0.4599 0.7025 0.066 Uiso 1 1 calc R
C15 C 0.4325(11) 0.4809(5) 0.5328(10) 0.062(3) Uani 1 1 d .
H15 H 0.4452 0.4533 0.4688 0.074 Uiso 1 1 calc R
C16 C 0.3041(9) 0.5187(4) 0.4893(8) 0.051(2) Uani 1 1 d .
H16 H 0.2293 0.5171 0.3952 0.061 Uiso 1 1 calc R
C17 C 0.2896(8) 0.5590(4) 0.5891(7) 0.0356(17) Uani 1 1 d .
C18 C 0.1563(7) 0.6005(5) 0.5563(7) 0.0419(18) Uani 1 1 d .
H18A H 0.1622 0.6434 0.5154 0.050 Uiso 1 1 calc R
H18B H 0.0683 0.5771 0.4876 0.050 Uiso 1 1 calc R
C19 C 0.0946(8) 0.4002(4) 0.6237(8) 0.0412(19) Uani 1 1 d .
H19 H 0.0065 0.4092 0.5416 0.049 Uiso 1 1 calc R
C20 C 0.1809(9) 0.3473(4) 0.6244(9) 0.051(2) Uani 1 1 d .
H20 H 0.1517 0.3210 0.5431 0.061 Uiso 1 1 calc R
C21 C 0.3067(9) 0.3335(4) 0.7417(9) 0.051(2) Uani 1 1 d .
H21 H 0.3639 0.2970 0.7426 0.061 Uiso 1 1 calc R
C22 C 0.3523(9) 0.3731(4) 0.8614(9) 0.052(2) Uani 1 1 d .
H22 H 0.4412 0.3645 0.9429 0.063 Uiso 1 1 calc R
C23 C 0.2615(7) 0.4263(3) 0.8572(7) 0.0323(16) Uani 1 1 d .
C24 C 0.2992(9) 0.4737(4) 0.9800(8) 0.042(2) Uani 1 1 d .
H24A H 0.2760 0.4526 1.0491 0.050 Uiso 1 1 calc R
H24B H 0.4040 0.4838 1.0268 0.050 Uiso 1 1 calc R
C25 C 0.6488(8) 0.6357(5) 1.1121(8) 0.0448(19) Uani 1 1 d U
C26 C 0.7913(8) 0.6597(4) 1.3512(9) 0.0494(19) Uani 1 1 d U
C27 C -0.2555(8) 0.5093(4) 0.4723(8) 0.0406(19) Uani 1 1 d .
C28 C -0.4761(9) 0.5469(4) 0.2989(8) 0.046(2) Uani 1 1 d .
C29 C 0.2539(8) 0.7688(4) 0.6925(8) 0.0430(19) Uani 1 1 d .
C30 C 0.2870(11) 0.8362(5) 0.6542(13) 0.086(4) Uani 1 1 d .
H30A H 0.1978 0.8623 0.6086 0.129 Uiso 1 1 calc R
H30B H 0.3276 0.8309 0.5902 0.129 Uiso 1 1 calc R
H30C H 0.3572 0.8591 0.7389 0.129 Uiso 1 1 calc R
C31 C -0.0194(10) 0.5004(5) 1.0498(11) 0.064(3) Uani 1 1 d .
C32 C -0.1010(10) 0.4731(5) 1.1299(11) 0.080(3) Uani 1 1 d .
H32A H -0.1714 0.5060 1.1259 0.120 Uiso 1 1 calc R
H32B H -0.0307 0.4644 1.2276 0.120 Uiso 1 1 calc R
H32C H -0.1514 0.4319 1.0857 0.120 Uiso 1 1 calc R
C33 C 0.5004(14) 0.7576(7) 0.4742(12) 0.095(4) Uani 1 1 d U
C34 C 0.4628(12) 0.6935(6) 0.4922(11) 0.093(3) Uani 1 1 d U
H34A H 0.4355 0.6933 0.5666 0.139 Uiso 1 1 calc R
H34B H 0.5455 0.6639 0.5176 0.139 Uiso 1 1 calc R
H34C H 0.3810 0.6782 0.4049 0.139 Uiso 1 1 calc R
N1 N -0.0904(6) 0.7381(3) 0.7635(6) 0.0312(14) Uani 1 1 d .
N2 N 0.1503(6) 0.6861(3) 1.1246(6) 0.0316(13) Uani 1 1 d .
N3 N 0.3973(6) 0.5631(3) 0.7248(6) 0.0346(14) Uani 1 1 d .
N4 N 0.1351(6) 0.4396(3) 0.7403(6) 0.0341(14) Uani 1 1 d .
N5 N 0.5486(6) 0.6243(4) 1.0087(6) 0.0466(17) Uani 1 1 d .
N6 N 0.7737(7) 0.6462(4) 1.2228(8) 0.071(2) Uani 1 1 d U
N7 N 0.8256(7) 0.6719(4) 1.4662(7) 0.061(2) Uani 1 1 d U
N8 N -0.1540(7) 0.5048(3) 0.5823(7) 0.0480(17) Uani 1 1 d .
N9 N -0.3624(8) 0.5057(4) 0.3483(7) 0.070(2) Uani 1 1 d .
N10 N -0.5786(7) 0.5798(4) 0.2443(7) 0.053(2) Uani 1 1 d .
N11 N 0.5287(14) 0.8124(7) 0.4659(12) 0.138(4) Uani 1 1 d U
O1 O -0.0323(4) 0.6101(3) 0.7932(4) 0.0303(11) Uani 1 1 d .
O2 O 0.2598(5) 0.6660(2) 0.9536(5) 0.0322(12) Uani 1 1 d .
O3 O 0.1487(4) 0.6115(3) 0.6831(4) 0.0290(11) Uani 1 1 d .
O4 O 0.2176(5) 0.5339(2) 0.9293(5) 0.0355(12) Uani 1 1 d .
O5 O 0.1210(5) 0.7595(3) 0.6657(5) 0.0428(13) Uani 1 1 d .
O6 O 0.3562(5) 0.7270(3) 0.7494(5) 0.0478(14) Uani 1 1 d .
O7 O 0.0789(6) 0.5446(3) 1.1142(6) 0.0475(14) Uani 1 1 d .
O8 O -0.0542(7) 0.4771(3) 0.9227(7) 0.0726(19) Uani 1 1 d .

loop_
_atom_site_aniso_label
_atom_site_aniso_U_11
_atom_site_aniso_U_22
_atom_site_aniso_U_33
_atom_site_aniso_U_23
_atom_site_aniso_U_13
_atom_site_aniso_U_12
Cu1 0.0278(5) 0.0298(5) 0.0379(5) 0.0024(4) 0.0154(4) 0.0027(4)
Cu2 0.0322(4) 0.0319(5) 0.0302(5) -0.0019(4) 0.0148(4) -0.0008(4)
Cu3 0.0246(4) 0.0398(6) 0.0243(4) -0.0021(4) 0.0078(4) 0.0006(4)
Cu4 0.0276(5) 0.0297(5) 0.0350(5) -0.0022(4) 0.0029(4) 0.0019(4)
C1 0.044(5) 0.036(5) 0.053(5) -0.005(4) 0.017(4) -0.001(4)
C2 0.051(6) 0.051(6) 0.083(7) -0.023(5) 0.034(5) -0.002(5)
C3 0.066(6) 0.051(6) 0.080(7) -0.015(5) 0.046(6) 0.008(5)
C4 0.045(5) 0.057(6) 0.055(5) 0.007(4) 0.033(4) 0.014(4)
C5 0.023(4) 0.037(5) 0.035(4) 0.007(3) 0.003(3) 0.008(3)
C6 0.034(4) 0.038(5) 0.058(5) 0.001(4) 0.020(4) 0.001(4)
C7 0.037(4) 0.043(5) 0.045(5) -0.008(4) 0.017(4) 0.004(4)
C8 0.067(6) 0.062(7) 0.079(7) -0.008(5) 0.044(6) 0.012(5)
C9 0.094(8) 0.061(7) 0.057(6) -0.022(5) 0.038(6) 0.012(6)
C10 0.070(6) 0.033(5) 0.054(6) -0.009(4) 0.029(5) -0.008(4)
C11 0.035(4) 0.037(5) 0.027(4) -0.007(3) 0.003(3) 0.001(4)
C12 0.039(5) 0.035(5) 0.048(5) -0.010(4) 0.022(4) -0.013(4)
C13 0.034(4) 0.057(5) 0.047(5) 0.010(4) 0.025(4) 0.016(4)
C14 0.057(6) 0.046(5) 0.079(7) 0.008(5) 0.046(5) 0.015(4)
C15 0.077(7) 0.057(6) 0.068(7) -0.024(5) 0.048(6) 0.000(5)
C16 0.057(5) 0.062(6) 0.043(5) -0.021(4) 0.031(4) -0.010(5)
C17 0.041(4) 0.035(4) 0.037(4) -0.003(3) 0.024(4) -0.004(3)
C18 0.033(4) 0.057(5) 0.031(4) -0.004(4) 0.012(3) 0.002(4)
C19 0.039(4) 0.037(5) 0.034(4) -0.010(4) 0.007(4) -0.001(4)
C20 0.066(6) 0.030(5) 0.054(6) -0.013(4) 0.026(5) -0.007(4)
C21 0.056(6) 0.040(5) 0.057(6) -0.006(4) 0.027(5) 0.015(4)
C22 0.044(5) 0.049(5) 0.052(5) 0.004(4) 0.014(4) 0.011(4)
C23 0.028(4) 0.028(4) 0.035(4) 0.002(3) 0.011(3) 0.002(3)
C24 0.047(5) 0.039(5) 0.033(4) 0.009(4) 0.015(4) 0.014(4)
C25 0.034(4) 0.070(5) 0.033(4) 0.001(4) 0.018(3) 0.000(4)
C26 0.034(4) 0.065(5) 0.040(4) 0.000(4) 0.011(3) -0.004(3)
C27 0.037(4) 0.040(5) 0.035(5) 0.000(4) 0.009(4) 0.007(4)
C28 0.045(5) 0.057(6) 0.029(4) -0.011(4) 0.011(4) -0.006(4)
C29 0.038(5) 0.044(5) 0.046(5) 0.007(4) 0.019(4) 0.002(4)
C30 0.063(7) 0.057(7) 0.139(10) 0.045(7) 0.048(7) 0.003(5)
C31 0.058(6) 0.054(6) 0.072(7) 0.014(5) 0.024(6) 0.014(5)
C32 0.083(8) 0.083(8) 0.095(8) 0.033(6) 0.060(7) 0.022(6)
C33 0.101(7) 0.095(9) 0.080(7) 0.003(7) 0.037(6) -0.034(7)
C34 0.092(7) 0.087(8) 0.072(6) -0.013(6) 0.018(6) -0.008(7)
N1 0.028(3) 0.030(4) 0.035(3) 0.003(3) 0.014(3) 0.006(3)
N2 0.032(3) 0.030(3) 0.031(3) 0.000(3) 0.013(3) -0.002(3)
N3 0.024(3) 0.045(4) 0.029(3) 0.004(3) 0.008(3) -0.002(3)
N4 0.033(3) 0.027(3) 0.033(3) -0.002(3) 0.008(3) -0.001(3)
N5 0.033(3) 0.069(5) 0.032(3) -0.009(4) 0.011(3) 0.001(3)
N6 0.038(3) 0.116(5) 0.049(4) -0.018(4) 0.012(3) -0.007(4)
N7 0.059(4) 0.070(5) 0.034(4) -0.001(4) 0.006(4) 0.002(4)
N8 0.039(4) 0.041(4) 0.047(4) 0.000(3) 0.007(3) 0.007(3)
N9 0.059(5) 0.072(6) 0.040(4) -0.017(4) -0.008(4) 0.034(4)
N10 0.038(4) 0.076(6) 0.033(4) 0.000(4) 0.007(3) 0.009(4)
N11 0.141(8) 0.129(10) 0.113(8) 0.010(8) 0.037(7) -0.026(8)
O1 0.024(2) 0.032(3) 0.032(3) 0.002(2) 0.011(2) 0.002(2)
O2 0.030(3) 0.034(3) 0.030(3) -0.006(2) 0.013(2) -0.005(2)
O3 0.021(2) 0.044(3) 0.018(2) -0.002(2) 0.0067(19) -0.002(2)
O4 0.033(3) 0.031(3) 0.027(3) 0.002(2) 0.002(2) 0.011(2)
O5 0.030(3) 0.039(3) 0.057(4) 0.007(3) 0.020(3) 0.003(2)
O6 0.038(3) 0.049(4) 0.056(3) 0.015(3) 0.022(3) 0.001(3)
O7 0.054(4) 0.042(4) 0.044(3) -0.003(3) 0.021(3) -0.011(3)
O8 0.071(5) 0.070(5) 0.070(5) 0.005(4) 0.028(4) -0.003(3)

loop_
_atom_type_symbol
_atom_type_description
_atom_type_scat_dispersion_real
_atom_type_scat_dispersion_imag
_atom_type_scat_source
C C 0.0033 0.0016 'International Tables Vol C Tables 4.2.6.8 and 6.1.1.4'
H H 0.0000 0.0000 'International Tables Vol C Tables 4.2.6.8 and 6.1.1.4'
N N 0.0061 0.0033 'International Tables Vol C Tables 4.2.6.8 and 6.1.1.4'
O O 0.0106 0.0060 'International Tables Vol C Tables 4.2.6.8 and 6.1.1.4'
Cu Cu 0.3201 1.2651 'International Tables Vol C Tables 4.2.6.8 and 6.1.1.4'

loop_
_geom_angle_atom_site_label_1
_geom_angle_atom_site_label_2
_geom_angle_atom_site_label_3
_geom_angle
_geom_angle_site_symmetry_3
O3 Cu1 O5 98.38(19) .
O3 Cu1 O1 85.28(19) .
O5 Cu1 O1 169.9(2) .
O3 Cu1 N1 167.6(2) .
O5 Cu1 N1 93.6(2) .
O1 Cu1 N1 82.4(2) .
O4 Cu2 O7 98.3(2) .
O4 Cu2 O2 85.42(19) .
O7 Cu2 O2 170.0(2) .
O4 Cu2 N2 165.9(2) .
O7 Cu2 N2 93.5(2) .
O2 Cu2 N2 81.7(2) .
O4 Cu2 N10 92.2(2) 1_656
O7 Cu2 N10 94.1(2) 1_656
O2 Cu2 N10 95.0(2) 1_656
N2 Cu2 N10 94.4(2) 1_656
O2 Cu3 N5 93.8(2) .
O2 Cu3 O3 89.54(18) .
N5 Cu3 O3 174.5(3) .
O2 Cu3 N3 166.4(2) .
N5 Cu3 N3 95.3(2) .
O3 Cu3 N3 80.6(2) .
O2 Cu3 O6 89.83(19) .
N5 Cu3 O6 97.4(2) .
O3 Cu3 O6 87.03(19) .
N3 Cu3 O6 99.0(2) .
O4 Cu4 O1 88.82(19) .
O4 Cu4 N8 175.6(2) .
O1 Cu4 N8 94.8(2) .
O4 Cu4 N4 81.0(2) .
O1 Cu4 N4 167.2(2) .
N8 Cu4 N4 95.0(2) .
O4 Cu4 O8 85.3(2) .
O1 Cu4 O8 86.6(2) .
N8 Cu4 O8 97.5(3) .
N4 Cu4 O8 100.3(2) .
N1 C1 C2 123.5(8) .
C1 C2 C3 118.0(8) .
C4 C3 C2 120.0(8) .
C3 C4 C5 119.4(8) .
N1 C5 C4 121.4(7) .
N1 C5 C6 113.7(6) .
C4 C5 C6 124.9(7) .
O1 C6 C5 110.6(6) .
N2 C7 C8 121.0(8) .
C9 C8 C7 122.0(9) .
C8 C9 C10 118.6(8) .
C11 C10 C9 117.7(8) .
N2 C11 C10 121.3(7) .
N2 C11 C12 115.0(6) .
C10 C11 C12 123.6(7) .
O2 C12 C11 110.1(6) .
N3 C13 C14 120.7(8) .
C15 C14 C13 121.5(8) .
C14 C15 C16 118.2(8) .
C17 C16 C15 118.9(7) .
N3 C17 C16 121.6(7) .
N3 C17 C18 114.5(6) .
C16 C17 C18 123.9(7) .
O3 C18 C17 109.0(6) .
N4 C19 C20 121.2(7) .
C21 C20 C19 120.0(8) .
C20 C21 C22 120.4(8) .
C21 C22 C23 118.1(8) .
N4 C23 C22 121.4(7) .
N4 C23 C24 115.1(6) .
C22 C23 C24 123.4(7) .
O4 C24 C23 109.4(6) .
N5 C25 N6 172.4(8) .
N7 C26 N6 170.9(9) .
N8 C27 N9 171.6(9) .
N10 C28 N9 173.7(9) .
O6 C29 O5 125.8(7) .
O6 C29 C30 118.6(7) .
O5 C29 C30 115.6(7) .
O7 C31 O8 124.0(9) .
O7 C31 C32 116.5(9) .
O8 C31 C32 119.5(9) .
N11 C33 C34 175.2(16) .
C1 N1 C5 117.8(6) .
C1 N1 Cu1 128.3(5) .
C5 N1 Cu1 113.9(5) .
C7 N2 C11 119.3(7) .
C7 N2 Cu2 128.0(5) .
C11 N2 Cu2 112.7(4) .
C17 N3 C13 119.1(6) .
C17 N3 Cu3 113.7(5) .
C13 N3 Cu3 127.2(5) .
C23 N4 C19 118.9(6) .
C23 N4 Cu4 113.6(5) .
C19 N4 Cu4 127.5(5) .
C25 N5 Cu3 164.1(7) .
C25 N6 C26 124.7(7) .
C27 N8 Cu4 165.0(7) .
C27 N9 C28 123.6(7) .
C28 N10 Cu2 149.3(7) 1_454
C6 O1 Cu4 127.0(4) .
C6 O1 Cu1 111.9(4) .
Cu4 O1 Cu1 111.1(2) .
C12 O2 Cu3 126.2(4) .
C12 O2 Cu2 111.4(4) .
Cu3 O2 Cu2 113.1(2) .
C18 O3 Cu1 125.4(4) .
C18 O3 Cu3 111.0(3) .
Cu1 O3 Cu3 103.3(2) .
C24 O4 Cu2 126.0(4) .
C24 O4 Cu4 113.5(4) .
Cu2 O4 Cu4 106.2(2) .
C29 O5 Cu1 128.7(5) .
C29 O6 Cu3 126.9(5) .
C31 O7 Cu2 129.7(6) .
C31 O8 Cu4 126.6(6) .

loop_
_geom_bond_atom_site_label_1
_geom_bond_atom_site_label_2
_geom_bond_distance
_geom_bond_site_symmetry_2
Cu1 O3 1.933(5) .
Cu1 O5 1.947(5) .
Cu1 O1 1.954(5) .
Cu1 N1 1.972(5) .
Cu2 O4 1.932(5) .
Cu2 O7 1.954(5) .
Cu2 O2 1.959(5) .
Cu2 N2 2.000(6) .
Cu2 N10 2.389(6) 1_656
Cu3 O2 1.956(4) .
Cu3 N5 1.967(6) .
Cu3 O3 1.971(4) .
Cu3 N3 1.992(6) .
Cu3 O6 2.331(5) .
Cu4 O4 1.944(5) .
Cu4 O1 1.953(5) .
Cu4 N8 1.956(6) .
Cu4 N4 2.017(6) .
Cu4 O8 2.431(7) .
C1 N1 1.342(9) .
C1 C2 1.376(10) .
C2 C3 1.385(11) .
C3 C4 1.362(11) .
C4 C5 1.393(9) .
C5 N1 1.361(8) .
C5 C6 1.502(10) .
C6 O1 1.399(7) .
C7 N2 1.335(8) .
C7 C8 1.346(11) .
C8 C9 1.332(12) .
C9 C10 1.398(12) .
C10 C11 1.391(10) .
C11 N2 1.336(9) .
C11 C12 1.495(10) .
C12 O2 1.388(8) .
C13 N3 1.360(8) .
C13 C14 1.363(10) .
C14 C15 1.361(12) .
C15 C16 1.393(11) .
C16 C17 1.392(9) .
C17 N3 1.343(9) .
C17 C18 1.490(9) .
C18 O3 1.407(7) .
C19 N4 1.353(8) .
C19 C20 1.371(10) .
C20 C21 1.331(11) .
C21 C22 1.374(11) .
C22 C23 1.395(10) .
C23 N4 1.331(8) .
C23 C24 1.503(10) .
C24 O4 1.408(8) .
C25 N5 1.118(8) .
C25 N6 1.282(10) .
C26 N7 1.128(9) .
C26 N6 1.321(10) .
C27 N8 1.144(8) .
C27 N9 1.257(9) .
C28 N10 1.137(9) .
C28 N9 1.313(10) .
C29 O6 1.245(8) .
C29 O5 1.271(8) .
C29 C30 1.481(11) .
C31 O7 1.263(11) .
C31 O8 1.310(11) .
C31 C32 1.552(12) .
C33 N11 1.137(14) .
C33 C34 1.364(15) .
N10 Cu2 2.389(6) 1_454
